data_7241772
loop_
_publ_author_name
'Tominaga, Masahide'
'Hyodo, Tadashi'
'Hikami, Yuya'
'Yamaguchi, Kentaro'

_publ_section_title
;
 Solvent-dependent alignments and halogen-related interactions in
 inclusion crystals of adamantane-based macrocycle with pyridazine
 moieties
;
_journal_issue 2
_journal_name_full CrystEngComm
_journal_page_first 436
_journal_page_last 442
_journal_paper_doi 10.1039/D0CE01576H
_journal_volume 23
_journal_year 2021
_chemical_formula_sum 'C54 H48 Cl8 N4 O4'
_chemical_formula_weight 1100.56
_space_group_crystal_system monoclinic
_space_group_IT_number 14
_space_group_name_Hall '-P 2ybc'
_space_group_name_H-M_alt 'P 1 21/c 1'
_atom_sites_solution_hydrogens geom
_audit_creation_method SHELXL-2018/3
_audit_update_record
;
2020-08-25 deposited with the CCDC.	2020-11-23 downloaded from the CCDC.
;
_cell_angle_alpha 90
_cell_angle_beta 108.793(3)
_cell_angle_gamma 90
_cell_formula_units_Z 2
_cell_length_a 16.397(4)
_cell_length_b 13.840(3)
_cell_length_c 11.647(3)
_cell_measurement_reflns_used 6866
_cell_measurement_temperature 100(2)
_cell_measurement_theta_max 26.82
_cell_measurement_theta_min 2.21
_cell_volume 2502.2(10)
_computing_cell_refinement 'SAINT (Bruker AXS, 2004)'
_computing_data_collection 'APEX2 (Bruker AXS, 2006)'
_computing_data_reduction 'SAINT (Bruker AXS, 2004)'
_computing_molecular_graphics 'ORTEP-3 for Windows (Farrugia, 1997)'
_computing_publication_material 'SHELXLE (H\"ubschle et al., 2011)'
_computing_structure_refinement 'SHELXL-2016/6 (Sheldrick, 2016)'
_computing_structure_solution 'SHELXT 2014/5 (Sheldrick, 2014)'
_diffrn_ambient_temperature 100(2)
_diffrn_detector_area_resol_mean 8.333
_diffrn_measured_fraction_theta_full 0.986
_diffrn_measured_fraction_theta_max 0.930
_diffrn_measurement_device_type 'Bruker APEX II CCD area detector'
_diffrn_measurement_method '\f and \w scans'
_diffrn_radiation_type MoK\a
_diffrn_radiation_wavelength 0.71073
_diffrn_reflns_av_R_equivalents 0.0636
_diffrn_reflns_av_unetI/netI 0.0613
_diffrn_reflns_Laue_measured_fraction_full 0.986
_diffrn_reflns_Laue_measured_fraction_max 0.930
_diffrn_reflns_limit_h_max 20
_diffrn_reflns_limit_h_min -19
_diffrn_reflns_limit_k_max 16
_diffrn_reflns_limit_k_min -16
_diffrn_reflns_limit_l_max 14
_diffrn_reflns_limit_l_min -14
_diffrn_reflns_number 22485
_diffrn_reflns_point_group_measured_fraction_full 0.986
_diffrn_reflns_point_group_measured_fraction_max 0.930
_diffrn_reflns_theta_full 25.242
_diffrn_reflns_theta_max 26.132
_diffrn_reflns_theta_min 1.312
_diffrn_source 'fine-focus sealed tube'
_exptl_absorpt_coefficient_mu 0.502
_exptl_absorpt_correction_type none
_exptl_crystal_colour colourless
_exptl_crystal_density_diffrn 1.461
_exptl_crystal_description plate
_exptl_crystal_F_000 1136
_exptl_crystal_size_max 0.300
_exptl_crystal_size_mid 0.200
_exptl_crystal_size_min 0.100
_refine_diff_density_max 0.573
_refine_diff_density_min -0.495
_refine_diff_density_rms 0.076
_refine_ls_extinction_method none
_refine_ls_goodness_of_fit_ref 1.037
_refine_ls_hydrogen_treatment constr
_refine_ls_matrix_type full
_refine_ls_number_parameters 344
_refine_ls_number_reflns 4644
_refine_ls_number_restraints 0
_refine_ls_restrained_S_all 1.037
_refine_ls_R_factor_all 0.0983
_refine_ls_R_factor_gt 0.0552
_refine_ls_shift/su_max 0.000
_refine_ls_shift/su_mean 0.000
_refine_ls_structure_factor_coef Fsqd
_refine_ls_weighting_details 'w=1/[\s^2^(Fo^2^)+(0.0901P)^2^+2.0475P] where P=(Fo^2^+2Fc^2^)/3'
_refine_ls_weighting_scheme calc
_refine_ls_wR_factor_gt 0.1480
_refine_ls_wR_factor_ref 0.1754
_reflns_Friedel_coverage 0.000
_reflns_number_gt 3020
_reflns_number_total 4644
_reflns_threshold_expression 'I > 2\s(I)'
_cod_data_source_file d0ce01576h2.cif
_cod_data_source_block 1f
_cod_depositor_comments 'Adding full bibliography for 7241768--7241773.cif.'
_cod_original_cell_volume 2502.1(10)
_cod_original_sg_symbol_H-M 'P 21/c'
_cod_database_code 7241772
_shelx_shelxl_version_number 2018/3
_shelx_space_group_comment
;
The symmetry employed for this shelxl refinement is uniquely defined
by the following loop, which should always be used as a source of
symmetry information in preference to the above space-group names.
They are only intended as comments.
;
_shelx_estimated_absorpt_t_min 0.864
_shelx_estimated_absorpt_t_max 0.951

loop_
_space_group_symop_operation_xyz
'x, y, z'
'-x, y+1/2, -z+1/2'
'-x, -y, -z'
'x, -y-1/2, z-1/2'

loop_
_atom_site_label
_atom_site_type_symbol
_atom_site_fract_x
_atom_site_fract_y
_atom_site_fract_z
_atom_site_U_iso_or_equiv
_atom_site_adp_type
_atom_site_occupancy
_atom_site_site_symmetry_order
_atom_site_calc_flag
_atom_site_refinement_flags_posn
_atom_site_refinement_flags_adp
_atom_site_refinement_flags_occupancy
_atom_site_disorder_assembly
_atom_site_disorder_group
C1 C 0.0336(2) 0.3299(3) 0.8496(3) 0.0240(8) Uani 1 1 d . . . . .
H1 H 0.012899 0.274854 0.888467 0.029 Uiso 1 1 calc R U . . .
C2 C -0.0437(2) 0.3786(3) 0.7568(3) 0.0282(9) Uani 1 1 d . . . . .
H2A H -0.075021 0.331172 0.694518 0.034 Uiso 1 1 calc R U . . .
H2AB H -0.083837 0.403513 0.797635 0.034 Uiso 1 1 calc R U . . .
C3 C -0.0108(2) 0.4618(3) 0.6971(3) 0.0242(8) Uani 1 1 d . . . . .
H3 H -0.060822 0.493692 0.635780 0.029 Uiso 1 1 calc R U . . .
C4 C 0.0511(2) 0.4244(3) 0.6346(3) 0.0224(8) Uani 1 1 d . . . . .
H4A H 0.070617 0.478703 0.594635 0.027 Uiso 1 1 calc R U . . .
H4AB H 0.021109 0.377103 0.571314 0.027 Uiso 1 1 calc R U . . .
C5 C 0.1304(2) 0.3754(2) 0.7273(3) 0.0213(8) Uani 1 1 d . . . . .
C6 C 0.0965(2) 0.2919(3) 0.7879(3) 0.0262(8) Uani 1 1 d . . . . .
H6A H 0.067115 0.243504 0.725733 0.031 Uiso 1 1 calc R U . . .
H6AB H 0.145516 0.259734 0.848711 0.031 Uiso 1 1 calc R U . . .
C7 C 0.0795(2) 0.4034(3) 0.9467(3) 0.0246(8) Uani 1 1 d . . . . .
H7A H 0.128409 0.371719 1.008430 0.030 Uiso 1 1 calc R U . . .
H7AB H 0.039117 0.427394 0.987666 0.030 Uiso 1 1 calc R U . . .
C8 C 0.0359(2) 0.5362(2) 0.7939(3) 0.0209(8) Uani 1 1 d . . . . .
H8A H -0.004635 0.562187 0.833455 0.025 Uiso 1 1 calc R U . . .
H8AB H 0.056052 0.590606 0.754901 0.025 Uiso 1 1 calc R U . . .
C9 C 0.1750(2) 0.4500(2) 0.8255(3) 0.0196(8) Uani 1 1 d . . . . .
H9A H 0.196468 0.504190 0.787807 0.023 Uiso 1 1 calc R U . . .
H9AB H 0.225161 0.419363 0.886124 0.023 Uiso 1 1 calc R U . . .
C10 C 0.1950(2) 0.3421(2) 0.6665(3) 0.0222(8) Uani 1 1 d . . . . .
C11 C 0.2123(2) 0.3994(3) 0.5789(3) 0.0277(9) Uani 1 1 d . . . . .
H11 H 0.181430 0.457999 0.554725 0.033 Uiso 1 1 calc R U . . .
C12 C 0.2733(2) 0.3731(3) 0.5263(3) 0.0296(9) Uani 1 1 d . . . . .
C13 C 0.3193(2) 0.2879(3) 0.5600(3) 0.0289(9) Uani 1 1 d . . . . .
C14 C 0.3045(2) 0.2315(3) 0.6478(4) 0.0304(9) Uani 1 1 d . . . . .
H14 H 0.336654 0.173839 0.673096 0.036 Uiso 1 1 calc R U . . .
C15 C 0.2429(2) 0.2580(3) 0.7004(3) 0.0258(8) Uani 1 1 d . . . . .
H15 H 0.233245 0.217747 0.760807 0.031 Uiso 1 1 calc R U . . .
C16 C 0.4608(2) 0.2597(3) 0.5530(3) 0.0247(8) Uani 1 1 d . . . . .
C17 C 0.5118(2) 0.2386(3) 0.4808(3) 0.0280(9) Uani 1 1 d . . . . .
H17 H 0.487206 0.224993 0.396676 0.034 Uiso 1 1 calc R U . . .
C18 C 0.5985(2) 0.2385(3) 0.5369(3) 0.0272(9) Uani 1 1 d . . . . .
H18 H 0.637790 0.224278 0.494420 0.033 Uiso 1 1 calc R U . . .
C19 C 0.6268(2) 0.2606(2) 0.6615(3) 0.0221(8) Uani 1 1 d . . . . .
C20 C 0.7486(2) 0.3185(3) 0.8183(3) 0.0231(8) Uani 1 1 d . . . . .
C21 C 0.8158(2) 0.2842(3) 0.9139(3) 0.0251(8) Uani 1 1 d . . . . .
C22 C 0.8604(2) 0.3442(3) 1.0088(3) 0.0232(8) Uani 1 1 d . . . . .
H22 H 0.906871 0.318806 1.073566 0.028 Uiso 1 1 calc R U . . .
C23 C 0.8381(2) 0.4405(2) 1.0103(3) 0.0212(8) Uani 1 1 d . . . . .
C24 C 0.7681(2) 0.4733(3) 0.9149(3) 0.0274(8) Uani 1 1 d . . . . .
H24 H 0.750192 0.538573 0.915159 0.033 Uiso 1 1 calc R U . . .
C25 C 0.7239(2) 0.4141(3) 0.8201(3) 0.0284(9) Uani 1 1 d . . . . .
H25 H 0.676603 0.438810 0.756037 0.034 Uiso 1 1 calc R U . . .
C26 C 0.8867(2) 0.5104(2) 1.1099(3) 0.0207(8) Uani 1 1 d . . . . .
N1 N 0.48960(18) 0.2803(2) 0.6689(3) 0.0248(7) Uani 1 1 d . . . . .
N2 N 0.57672(18) 0.2804(2) 0.7255(3) 0.0261(7) Uani 1 1 d . . . . .
O1 O 0.37363(15) 0.2592(2) 0.4960(2) 0.0347(7) Uani 1 1 d . . . . .
O2 O 0.71361(15) 0.25863(19) 0.7184(2) 0.0298(6) Uani 1 1 d . . . . .
Cl1 Cl 0.29093(8) 0.44717(8) 0.41743(11) 0.0505(3) Uani 1 1 d . . . . .
Cl2 Cl 0.84628(6) 0.16462(7) 0.91130(10) 0.0396(3) Uani 1 1 d . . . . .
C27 C 0.4941(7) 0.5086(8) 0.1799(9) 0.049(2) Uani 0.719(4) 1 d . . P A 1
H27A H 0.469562 0.574531 0.172730 0.059 Uiso 0.719(4) 1 calc R U P A 1
H27B H 0.456872 0.469717 0.111641 0.059 Uiso 0.719(4) 1 calc R U P A 1
Cl3 Cl 0.49257(16) 0.45843(18) 0.3139(3) 0.0572(6) Uani 0.719(4) 1 d . . P A 1
Cl4 Cl 0.59896(11) 0.51497(15) 0.16757(18) 0.0620(7) Uani 0.719(4) 1 d . . P A 1
C28 C 0.5608(10) 0.4845(13) 0.2892(15) 0.049(4) Uani 0.281(4) 1 d . . P A 2
H28A H 0.593198 0.546030 0.307389 0.058 Uiso 0.281(4) 1 calc R U P A 2
H28B H 0.603007 0.430843 0.305845 0.058 Uiso 0.281(4) 1 calc R U P A 2
Cl5 Cl 0.4974(6) 0.4822(5) 0.1362(7) 0.062(2) Uani 0.281(4) 1 d . . P A 2
Cl6 Cl 0.4953(4) 0.4729(4) 0.3837(8) 0.0630(18) Uani 0.281(4) 1 d . . P A 2

loop_
_atom_site_aniso_label
_atom_site_aniso_U_11
_atom_site_aniso_U_22
_atom_site_aniso_U_33
_atom_site_aniso_U_23
_atom_site_aniso_U_13
_atom_site_aniso_U_12
C1 0.0235(19) 0.0225(19) 0.0255(19) 0.0031(15) 0.0072(15) -0.0045(15)
C2 0.0214(19) 0.034(2) 0.028(2) -0.0039(17) 0.0070(16) -0.0062(16)
C3 0.0172(18) 0.030(2) 0.0216(18) -0.0022(16) 0.0004(15) -0.0002(15)
C4 0.0174(18) 0.027(2) 0.0191(18) 0.0001(15) 0.0012(14) -0.0002(15)
C5 0.0186(18) 0.0192(18) 0.0244(19) -0.0028(15) 0.0047(15) -0.0015(14)
C6 0.027(2) 0.0202(19) 0.030(2) 0.0022(16) 0.0071(16) -0.0026(15)
C7 0.0228(19) 0.027(2) 0.0224(19) 0.0020(16) 0.0053(15) -0.0029(15)
C8 0.0196(18) 0.0208(18) 0.0207(18) 0.0026(15) 0.0044(15) 0.0042(14)
C9 0.0170(17) 0.0190(18) 0.0201(18) 0.0026(14) 0.0024(14) 0.0009(14)
C10 0.0195(18) 0.0219(19) 0.0216(18) -0.0077(15) 0.0016(15) -0.0022(14)
C11 0.032(2) 0.026(2) 0.028(2) -0.0004(16) 0.0130(17) 0.0033(16)
C12 0.034(2) 0.032(2) 0.024(2) -0.0035(17) 0.0111(17) -0.0020(17)
C13 0.0187(19) 0.041(2) 0.025(2) -0.0130(18) 0.0032(16) -0.0025(17)
C14 0.025(2) 0.026(2) 0.033(2) -0.0046(17) 0.0001(17) 0.0025(16)
C15 0.0179(18) 0.028(2) 0.028(2) -0.0018(16) 0.0022(16) -0.0009(15)
C16 0.0203(19) 0.024(2) 0.025(2) -0.0066(16) 0.0010(15) -0.0004(15)
C17 0.028(2) 0.035(2) 0.0185(19) -0.0065(16) 0.0040(16) 0.0002(17)
C18 0.025(2) 0.036(2) 0.022(2) -0.0045(16) 0.0094(16) 0.0017(16)
C19 0.0198(18) 0.0227(19) 0.0221(19) -0.0020(15) 0.0043(15) -0.0009(15)
C20 0.0199(18) 0.030(2) 0.0196(18) -0.0059(15) 0.0066(15) -0.0058(15)
C21 0.0229(19) 0.0210(19) 0.032(2) -0.0016(16) 0.0098(16) 0.0013(15)
C22 0.0196(18) 0.027(2) 0.0189(18) 0.0003(15) 0.0004(14) 0.0001(15)
C23 0.0214(18) 0.0239(19) 0.0188(18) 0.0010(15) 0.0071(15) -0.0005(15)
C24 0.030(2) 0.0205(19) 0.026(2) 0.0002(15) 0.0007(16) 0.0046(15)
C25 0.0237(19) 0.031(2) 0.023(2) 0.0043(16) -0.0027(16) 0.0028(16)
C26 0.0195(18) 0.0198(18) 0.0199(18) 0.0002(15) 0.0025(14) -0.0020(14)
N1 0.0206(16) 0.0298(18) 0.0228(17) -0.0051(13) 0.0051(13) -0.0011(13)
N2 0.0224(16) 0.0327(18) 0.0210(16) -0.0041(14) 0.0040(13) -0.0022(13)
O1 0.0203(14) 0.0567(18) 0.0235(14) -0.0156(13) 0.0020(11) 0.0049(12)
O2 0.0213(13) 0.0376(15) 0.0273(14) -0.0120(12) 0.0035(11) 0.0015(11)
Cl1 0.0682(8) 0.0489(7) 0.0496(7) 0.0047(5) 0.0401(6) 0.0025(6)
Cl2 0.0367(6) 0.0258(5) 0.0453(6) -0.0086(4) -0.0019(5) 0.0059(4)
C27 0.057(5) 0.051(6) 0.046(6) -0.012(4) 0.025(5) 0.004(4)
Cl3 0.0600(13) 0.0485(12) 0.0625(15) 0.0183(12) 0.0190(13) 0.0015(9)
Cl4 0.0459(11) 0.0743(14) 0.0709(13) -0.0116(10) 0.0258(9) -0.0049(9)
C28 0.043(10) 0.050(10) 0.053(11) -0.022(8) 0.015(8) -0.005(8)
Cl5 0.090(4) 0.040(4) 0.057(5) -0.009(3) 0.025(4) -0.004(3)
Cl6 0.061(3) 0.047(3) 0.084(5) 0.022(4) 0.028(4) 0.012(2)

loop_
_atom_type_symbol
_atom_type_description
_atom_type_scat_dispersion_real
_atom_type_scat_dispersion_imag
_atom_type_scat_source
C C 0.0033 0.0016 'International Tables Vol C Tables 4.2.6.8 and 6.1.1.4'
H H 0.0000 0.0000 'International Tables Vol C Tables 4.2.6.8 and 6.1.1.4'
N N 0.0061 0.0033 'International Tables Vol C Tables 4.2.6.8 and 6.1.1.4'
O O 0.0106 0.0060 'International Tables Vol C Tables 4.2.6.8 and 6.1.1.4'
Cl Cl 0.1484 0.1585 'International Tables Vol C Tables 4.2.6.8 and 6.1.1.4'

loop_
_geom_angle_atom_site_label_1
_geom_angle_atom_site_label_2
_geom_angle_atom_site_label_3
_geom_angle
_geom_angle_site_symmetry_1
_geom_angle_site_symmetry_3
_geom_angle_publ_flag
C6 C1 C7 109.3(3) . . ?
C6 C1 C2 110.5(3) . . ?
C7 C1 C2 109.2(3) . . ?
C6 C1 H1 109.3 . . ?
C7 C1 H1 109.3 . . ?
C2 C1 H1 109.3 . . ?
C3 C2 C1 108.6(3) . . ?
C3 C2 H2A 110.0 . . ?
C1 C2 H2A 110.0 . . ?
C3 C2 H2AB 110.0 . . ?
C1 C2 H2AB 110.0 . . ?
H2A C2 H2AB 108.4 . . ?
C4 C3 C2 110.4(3) . . ?
C4 C3 C8 109.1(3) . . ?
C2 C3 C8 109.7(3) . . ?
C4 C3 H3 109.2 . . ?
C2 C3 H3 109.2 . . ?
C8 C3 H3 109.2 . . ?
C3 C4 C5 110.8(3) . . ?
C3 C4 H4A 109.5 . . ?
C5 C4 H4A 109.5 . . ?
C3 C4 H4AB 109.5 . . ?
C5 C4 H4AB 109.5 . . ?
H4A C4 H4AB 108.1 . . ?
C10 C5 C9 108.3(3) . . ?
C10 C5 C6 113.1(3) . . ?
C9 C5 C6 108.4(3) . . ?
C10 C5 C4 111.2(3) . . ?
C9 C5 C4 108.4(3) . . ?
C6 C5 C4 107.4(3) . . ?
C1 C6 C5 110.7(3) . . ?
C1 C6 H6A 109.5 . . ?
C5 C6 H6A 109.5 . . ?
C1 C6 H6AB 109.5 . . ?
C5 C6 H6AB 109.5 . . ?
H6A C6 H6AB 108.1 . . ?
C1 C7 C26 110.8(3) . 3_667 ?
C1 C7 H7A 109.5 . . ?
C26 C7 H7A 109.5 3_667 . ?
C1 C7 H7AB 109.5 . . ?
C26 C7 H7AB 109.5 3_667 . ?
H7A C7 H7AB 108.1 . . ?
C3 C8 C26 110.7(3) . 3_667 ?
C3 C8 H8A 109.5 . . ?
C26 C8 H8A 109.5 3_667 . ?
C3 C8 H8AB 109.5 . . ?
C26 C8 H8AB 109.5 3_667 . ?
H8A C8 H8AB 108.1 . . ?
C5 C9 C26 111.8(3) . 3_667 ?
C5 C9 H9A 109.3 . . ?
C26 C9 H9A 109.3 3_667 . ?
C5 C9 H9AB 109.3 . . ?
C26 C9 H9AB 109.3 3_667 . ?
H9A C9 H9AB 107.9 . . ?
C15 C10 C11 117.1(3) . . ?
C15 C10 C5 122.4(3) . . ?
C11 C10 C5 120.3(3) . . ?
C12 C11 C10 121.6(4) . . ?
C12 C11 H11 119.2 . . ?
C10 C11 H11 119.2 . . ?
C11 C12 C13 120.3(4) . . ?
C11 C12 Cl1 119.1(3) . . ?
C13 C12 Cl1 120.6(3) . . ?
C14 C13 C12 119.0(3) . . ?
C14 C13 O1 122.5(4) . . ?
C12 C13 O1 118.3(3) . . ?
C13 C14 C15 120.6(4) . . ?
C13 C14 H14 119.7 . . ?
C15 C14 H14 119.7 . . ?
C10 C15 C14 121.4(4) . . ?
C10 C15 H15 119.3 . . ?
C14 C15 H15 119.3 . . ?
N1 C16 O1 118.3(3) . . ?
N1 C16 C17 125.5(3) . . ?
O1 C16 C17 116.2(3) . . ?
C18 C17 C16 116.6(3) . . ?
C18 C17 H17 121.7 . . ?
C16 C17 H17 121.7 . . ?
C17 C18 C19 116.2(3) . . ?
C17 C18 H18 121.9 . . ?
C19 C18 H18 121.9 . . ?
N2 C19 O2 118.5(3) . . ?
N2 C19 C18 125.2(3) . . ?
O2 C19 C18 116.2(3) . . ?
C21 C20 C25 118.6(3) . . ?
C21 C20 O2 118.6(3) . . ?
C25 C20 O2 122.5(3) . . ?
C20 C21 C22 121.2(3) . . ?
C20 C21 Cl2 118.4(3) . . ?
C22 C21 Cl2 120.3(3) . . ?
C23 C22 C21 120.8(3) . . ?
C23 C22 H22 119.6 . . ?
C21 C22 H22 119.6 . . ?
C22 C23 C24 117.3(3) . . ?
C22 C23 C26 123.1(3) . . ?
C24 C23 C26 119.6(3) . . ?
C25 C24 C23 122.1(3) . . ?
C25 C24 H24 119.0 . . ?
C23 C24 H24 119.0 . . ?
C24 C25 C20 119.9(3) . . ?
C24 C25 H25 120.0 . . ?
C20 C25 H25 120.0 . . ?
C23 C26 C8 113.2(3) . 3_667 ?
C23 C26 C9 109.5(3) . 3_667 ?
C8 C26 C9 108.1(3) 3_667 3_667 ?
C23 C26 C7 109.6(3) . 3_667 ?
C8 C26 C7 108.0(3) 3_667 3_667 ?
C9 C26 C7 108.3(3) 3_667 3_667 ?
C16 N1 N2 118.1(3) . . ?
C19 N2 N1 118.5(3) . . ?
C16 O1 C13 119.2(3) . . ?
C19 O2 C20 118.6(3) . . ?
Cl3 C27 Cl4 113.1(6) . . ?
Cl3 C27 H27A 109.0 . . ?
Cl4 C27 H27A 109.0 . . ?
Cl3 C27 H27B 109.0 . . ?
Cl4 C27 H27B 109.0 . . ?
H27A C27 H27B 107.8 . . ?
Cl5 C28 Cl6 110.5(10) . . ?
Cl5 C28 H28A 109.6 . . ?
Cl6 C28 H28A 109.6 . . ?
Cl5 C28 H28B 109.6 . . ?
Cl6 C28 H28B 109.6 . . ?
H28A C28 H28B 108.1 . . ?

loop_
_geom_bond_atom_site_label_1
_geom_bond_atom_site_label_2
_geom_bond_distance
_geom_bond_site_symmetry_2
_geom_bond_publ_flag
C1 C6 1.527(5) . ?
C1 C7 1.527(5) . ?
C1 C2 1.531(5) . ?
C1 H1 1.0000 . ?
C2 C3 1.530(5) . ?
C2 H2A 0.9900 . ?
C2 H2AB 0.9900 . ?
C3 C4 1.519(5) . ?
C3 C8 1.536(5) . ?
C3 H3 1.0000 . ?
C4 C5 1.553(5) . ?
C4 H4A 0.9900 . ?
C4 H4AB 0.9900 . ?
C5 C10 1.523(5) . ?
C5 C9 1.539(5) . ?
C5 C6 1.548(5) . ?
C6 H6A 0.9900 . ?
C6 H6AB 0.9900 . ?
C7 C26 1.549(5) 3_667 ?
C7 H7A 0.9900 . ?
C7 H7AB 0.9900 . ?
C8 C26 1.538(4) 3_667 ?
C8 H8A 0.9900 . ?
C8 H8AB 0.9900 . ?
C9 C26 1.542(5) 3_667 ?
C9 H9A 0.9900 . ?
C9 H9AB 0.9900 . ?
C10 C15 1.387(5) . ?
C10 C11 1.392(5) . ?
C11 C12 1.378(5) . ?
C11 H11 0.9500 . ?
C12 C13 1.387(5) . ?
C12 Cl1 1.726(4) . ?
C13 C14 1.369(5) . ?
C13 O1 1.391(4) . ?
C14 C15 1.389(5) . ?
C14 H14 0.9500 . ?
C15 H15 0.9500 . ?
C16 N1 1.310(4) . ?
C16 O1 1.369(4) . ?
C16 C17 1.394(5) . ?
C17 C18 1.361(5) . ?
C17 H17 0.9500 . ?
C18 C19 1.408(5) . ?
C18 H18 0.9500 . ?
C19 N2 1.303(4) . ?
C19 O2 1.363(4) . ?
C20 C21 1.374(5) . ?
C20 C25 1.386(5) . ?
C20 O2 1.392(4) . ?
C21 C22 1.387(5) . ?
C21 Cl2 1.732(4) . ?
C22 C23 1.383(5) . ?
C22 H22 0.9500 . ?
C23 C24 1.392(5) . ?
C23 C26 1.524(5) . ?
C24 C25 1.379(5) . ?
C24 H24 0.9500 . ?
C25 H25 0.9500 . ?
N1 N2 1.367(4) . ?
C27 Cl3 1.716(10) . ?
C27 Cl4 1.774(11) . ?
C27 H27A 0.9900 . ?
C27 H27B 0.9900 . ?
C28 Cl5 1.751(17) . ?
C28 Cl6 1.776(17) . ?
C28 H28A 0.9900 . ?
C28 H28B 0.9900 . ?

loop_
_geom_torsion_atom_site_label_1
_geom_torsion_atom_site_label_2
_geom_torsion_atom_site_label_3
_geom_torsion_atom_site_label_4
_geom_torsion
_geom_torsion_site_symmetry_1
_geom_torsion_site_symmetry_2
_geom_torsion_site_symmetry_3
_geom_torsion_site_symmetry_4
_geom_torsion_publ_flag
C6 C1 C2 C3 -59.1(4) . . . . ?
C7 C1 C2 C3 61.2(4) . . . . ?
C1 C2 C3 C4 59.4(4) . . . . ?
C1 C2 C3 C8 -60.9(4) . . . . ?
C2 C3 C4 C5 -60.7(4) . . . . ?
C8 C3 C4 C5 60.0(4) . . . . ?
C3 C4 C5 C10 -177.2(3) . . . . ?
C3 C4 C5 C9 -58.3(4) . . . . ?
C3 C4 C5 C6 58.6(4) . . . . ?
C7 C1 C6 C5 -60.0(4) . . . . ?
C2 C1 C6 C5 60.1(4) . . . . ?
C10 C5 C6 C1 178.8(3) . . . . ?
C9 C5 C6 C1 58.7(4) . . . . ?
C4 C5 C6 C1 -58.2(4) . . . . ?
C6 C1 C7 C26 60.0(4) . . . 3_667 ?
C2 C1 C7 C26 -61.0(4) . . . 3_667 ?
C4 C3 C8 C26 -60.7(4) . . . 3_667 ?
C2 C3 C8 C26 60.3(4) . . . 3_667 ?
C10 C5 C9 C26 178.7(3) . . . 3_667 ?
C6 C5 C9 C26 -58.3(4) . . . 3_667 ?
C4 C5 C9 C26 58.0(4) . . . 3_667 ?
C9 C5 C10 C15 96.6(4) . . . . ?
C6 C5 C10 C15 -23.5(5) . . . . ?
C4 C5 C10 C15 -144.4(3) . . . . ?
C9 C5 C10 C11 -79.1(4) . . . . ?
C6 C5 C10 C11 160.8(3) . . . . ?
C4 C5 C10 C11 39.9(4) . . . . ?
C15 C10 C11 C12 1.1(5) . . . . ?
C5 C10 C11 C12 177.1(3) . . . . ?
C10 C11 C12 C13 -0.1(6) . . . . ?
C10 C11 C12 Cl1 179.6(3) . . . . ?
C11 C12 C13 C14 -1.3(5) . . . . ?
Cl1 C12 C13 C14 179.1(3) . . . . ?
C11 C12 C13 O1 173.5(3) . . . . ?
Cl1 C12 C13 O1 -6.1(5) . . . . ?
C12 C13 C14 C15 1.5(5) . . . . ?
O1 C13 C14 C15 -173.1(3) . . . . ?
C11 C10 C15 C14 -0.9(5) . . . . ?
C5 C10 C15 C14 -176.7(3) . . . . ?
C13 C14 C15 C10 -0.4(5) . . . . ?
N1 C16 C17 C18 0.9(6) . . . . ?
O1 C16 C17 C18 -179.7(3) . . . . ?
C16 C17 C18 C19 -0.5(5) . . . . ?
C17 C18 C19 N2 0.2(6) . . . . ?
C17 C18 C19 O2 178.8(3) . . . . ?
C25 C20 C21 C22 -2.3(5) . . . . ?
O2 C20 C21 C22 171.7(3) . . . . ?
C25 C20 C21 Cl2 179.9(3) . . . . ?
O2 C20 C21 Cl2 -6.0(5) . . . . ?
C20 C21 C22 C23 0.5(6) . . . . ?
Cl2 C21 C22 C23 178.2(3) . . . . ?
C21 C22 C23 C24 1.7(5) . . . . ?
C21 C22 C23 C26 -177.9(3) . . . . ?
C22 C23 C24 C25 -2.2(5) . . . . ?
C26 C23 C24 C25 177.5(3) . . . . ?
C23 C24 C25 C20 0.4(6) . . . . ?
C21 C20 C25 C24 1.8(5) . . . . ?
O2 C20 C25 C24 -171.9(3) . . . . ?
C22 C23 C26 C8 1.6(5) . . . 3_667 ?
C24 C23 C26 C8 -178.0(3) . . . 3_667 ?
C22 C23 C26 C9 -119.1(4) . . . 3_667 ?
C24 C23 C26 C9 61.3(4) . . . 3_667 ?
C22 C23 C26 C7 122.3(4) . . . 3_667 ?
C24 C23 C26 C7 -57.4(4) . . . 3_667 ?
O1 C16 N1 N2 179.8(3) . . . . ?
C17 C16 N1 N2 -0.8(6) . . . . ?
O2 C19 N2 N1 -178.6(3) . . . . ?
C18 C19 N2 N1 -0.1(5) . . . . ?
C16 N1 N2 C19 0.4(5) . . . . ?
N1 C16 O1 C13 5.0(5) . . . . ?
C17 C16 O1 C13 -174.4(3) . . . . ?
C14 C13 O1 C16 -73.2(5) . . . . ?
C12 C13 O1 C16 112.2(4) . . . . ?
N2 C19 O2 C20 -30.3(5) . . . . ?
C18 C19 O2 C20 151.0(3) . . . . ?
C21 C20 O2 C19 142.3(3) . . . . ?
C25 C20 O2 C19 -43.9(5) . . . . ?
